data_9008197
loop_
_publ_author_name
'Edenharter, A.'
'Nowacki, W.'
'Takeuchi, Y.'

_publ_section_title
;Verfeinerung der kristallstruktur von bournonit
 [SbS3)2|Cu(IV)2PB(VII)Pb(VIII)] und von seligmannit
 [(AsS3)2)|Cu(IV)2Pb(VII)PB(VIII)] Locality: Kanton Graubunden
;
_journal_name_full 'Zeitschrift fur Kristallographie'
_journal_page_first 397
_journal_page_last 417
_journal_volume 131
_journal_year 1970
_chemical_compound_source 'Kanton Graubunden'
_chemical_formula_sum 'Cu Pb S3 Sb'
_chemical_name_mineral Bournonite
_space_group_IT_number 31
_symmetry_space_group_name_Hall 'P -2 -2bc'
_symmetry_space_group_name_H-M 'P n 21 m'
_cell_angle_alpha 90
_cell_angle_beta 90
_cell_angle_gamma 90
_cell_length_a 8.153
_cell_length_b 8.692
_cell_length_c 7.793
_cell_formula_units_Z 4
_cell_volume 552.258
_database_code_amcsd 0010713
_exptl_crystal_density_diffrn 5.878
_cod_original_formula_sum 'Pb Sb Cu S3'
_cod_database_code 9008197

loop_
_space_group_symop_operation_xyz
x,y,z
-x,1/2+y,1/2+z
x,y,-z
-x,1/2+y,1/2-z

loop_
_atom_site_aniso_label
_atom_site_aniso_U_11
_atom_site_aniso_U_22
_atom_site_aniso_U_33
_atom_site_aniso_U_12
_atom_site_aniso_U_13
_atom_site_aniso_U_23
Pbl 0.02091 0.02113 0.01831 0.00036 0.00000 0.00000
Pb2 0.02256 0.01872 0.01701 0.00057 0.00000 0.00000
Sbl 0.02260 0.01324 0.01689 -0.00154 0.00000 0.00000
Sb2 0.02465 0.02339 0.01911 0.00025 0.00000 0.00000
Cu 0.02748 0.02603 0.01917 0.00065 -0.00183 -0.00360
S1 0.02586 0.01412 0.01748 0.00294 0.00000 0.00000
S2 0.02014 0.01290 0.01643 0.00061 0.00000 0.00000
S3 0.01687 0.02362 0.01511 0.00255 0.00116 0.00463
S4 0.02414 0.02274 0.01621 -0.00126 0.00032 0.00086

loop_
_atom_site_label
_atom_site_fract_x
_atom_site_fract_y
_atom_site_fract_z
Pbl 0.07380 0.99050 0.00000
Pb2 0.55709 0.17696 0.50000
Sbl 0.07050 0.04091 0.50000
Sb2 0.50655 0.14958 0.00000
Cu 0.27597 0.42275 0.24384
S1 0.23995 0.27917 0.00000
S2 0.23187 0.28860 0.50000
S3 0.10572 0.63870 0.23753
S4 0.56333 0.48165 0.26830

loop_
_cod_related_entry_id
_cod_related_entry_database
_cod_related_entry_code
1 AMCSD 0010713
